data_4319442
loop_
_publ_author_name
'Jacques Andrieu'
'Jean-Michel Camus'
'Jochen Dietz'
'Philippe Richard'
'Rinaldo Poli'

_publ_contact_author_address
;
L.S.E.O. faculte des sciences, 6 Bd Gabriel 21000 Dijon, FRANCE
;
_publ_contact_author_email jandrieu@satie.u-bourgogne.fr
_publ_contact_author_fax +33-0380396073
_publ_contact_author_name 'Dr. J. Andrieu'
_publ_contact_author_phone +33-0380396880
_publ_section_title
;
 Synthesis of \b-P,N Aminophosphines and Coordination Chemistry to PdII.
 X-ray Structures of [PdCl2(Ph2PCH2CH(Ph)NHPh-\kP,\kN)] and
 [PdCl(\h3-C3H5)(Ph2PCH2CH(Ph)NHPh-\kP)]
;
_journal_name_full 'Inorganic Chemistry'
_journal_page_first 1597
_journal_page_last 1605
_journal_paper_doi 10.1021/ic000867y
_journal_volume 40
_journal_year 2001
_chemical_formula_sum 'C27 H26 Cl4 N P Pd'
_chemical_formula_weight 643.66
_chemical_name_systematic
; 
 ? 
;
_space_group_IT_number 14
_symmetry_cell_setting monoclinic
_symmetry_space_group_name_Hall '-P 2yn'
_symmetry_space_group_name_H-M 'P 1 21/n 1'
_atom_sites_solution_hydrogens geom
_atom_sites_solution_primary patterson
_atom_sites_solution_secondary difmap
_audit_creation_method SHELXL-97
_cell_angle_alpha 90.00
_cell_angle_beta 90.294(12)
_cell_angle_gamma 90.00
_cell_formula_units_Z 4
_cell_length_a 10.689(2)
_cell_length_b 21.345(3)
_cell_length_c 12.282(2)
_cell_measurement_reflns_used 25
_cell_measurement_temperature 293(2)
_cell_measurement_theta_max 17.99
_cell_measurement_theta_min 10.56
_cell_volume 2802.2(8)
_computing_cell_refinement 'SET4 (de Boer & Duisenberg, 1984)'
_computing_data_collection 'CAD4 EXPRESS'
_computing_data_reduction 'XCAD4 (Harms, 1996)'
_computing_molecular_graphics ORTEP3
_computing_structure_refinement 'SHELXL-97 (Sheldrick, 1997)'
_computing_structure_solution 'SHELXS-97 (Sheldrick, 1990)'
_diffrn_ambient_temperature 293(2)
_diffrn_measured_fraction_theta_full 0.852
_diffrn_measured_fraction_theta_max 0.852
_diffrn_measurement_device_type 'Enraf Nonius CAD4'
_diffrn_measurement_method omega-scans
_diffrn_radiation_monochromator graphite
_diffrn_radiation_source 'fine-focus sealed tube'
_diffrn_radiation_type MoK\a
_diffrn_radiation_wavelength 0.71073
_diffrn_reflns_av_R_equivalents 0.0258
_diffrn_reflns_av_sigmaI/netI 0.0517
_diffrn_reflns_limit_h_max 11
_diffrn_reflns_limit_h_min 0
_diffrn_reflns_limit_k_max 23
_diffrn_reflns_limit_k_min 0
_diffrn_reflns_limit_l_max 13
_diffrn_reflns_limit_l_min -14
_diffrn_reflns_number 4269
_diffrn_reflns_theta_full 24.63
_diffrn_reflns_theta_max 24.63
_diffrn_reflns_theta_min 2.53
_diffrn_standards_decay_% 6
_diffrn_standards_interval_time 7200
_diffrn_standards_number 3
_exptl_absorpt_coefficient_mu 1.117
_exptl_absorpt_correction_type none
_exptl_crystal_colour yellow
_exptl_crystal_density_diffrn 1.526
_exptl_crystal_density_meas ?
_exptl_crystal_density_method 'not measured'
_exptl_crystal_description prism
_exptl_crystal_F_000 1296
_exptl_crystal_size_max 0.32
_exptl_crystal_size_mid 0.25
_exptl_crystal_size_min 0.25
_refine_diff_density_max 0.703
_refine_diff_density_min -0.433
_refine_diff_density_rms 0.075
_refine_ls_extinction_method none
_refine_ls_goodness_of_fit_ref 1.063
_refine_ls_hydrogen_treatment mixed
_refine_ls_matrix_type full
_refine_ls_number_parameters 312
_refine_ls_number_reflns 4034
_refine_ls_number_restraints 5
_refine_ls_restrained_S_all 1.073
_refine_ls_R_factor_all 0.0800
_refine_ls_R_factor_gt 0.0386
_refine_ls_shift/su_max 0.002
_refine_ls_shift/su_mean 0.000
_refine_ls_structure_factor_coef Fsqd
_refine_ls_weighting_details 'calc w=1/[\s^2^(Fo^2^)+(0.0523P)^2^+2.6952P] where P=(Fo^2^+2Fc^2^)/3'
_refine_ls_weighting_scheme calc
_refine_ls_wR_factor_gt 0.0986
_refine_ls_wR_factor_ref 0.1107
_reflns_number_gt 2919
_reflns_number_total 4034
_reflns_threshold_expression >2sigma(I)
_cod_data_source_file ic000867y_1.cif
_cod_data_source_block poli2
_cod_depositor_comments
;
The following automatic conversions were performed:

'_exptl_crystal_density_meas' value 'not measured' was changed to '?'
- the value is perceived as not measured.

Automatic conversion script
Id: cif_fix_values 3008 2015-01-20 13:52:24Z robertas 
;
_cod_database_code 4319442

loop_
_symmetry_equiv_pos_as_xyz
'x, y, z'
'x+1/2, -y+1/2, z+1/2'
'-x, -y, -z'
'-x-1/2, y-1/2, -z-1/2'

loop_
_atom_site_label
_atom_site_type_symbol
_atom_site_fract_x
_atom_site_fract_y
_atom_site_fract_z
_atom_site_U_iso_or_equiv
_atom_site_adp_type
_atom_site_occupancy
_atom_site_symmetry_multiplicity
_atom_site_calc_flag
_atom_site_refinement_flags
_atom_site_disorder_assembly
_atom_site_disorder_group
Pd Pd 0.85288(4) 0.069755(19) 0.56151(3) 0.04786(16) Uani 1 1 d . . .
P P 0.88568(13) 0.11484(7) 0.71991(11) 0.0517(4) Uani 1 1 d . . .
Cl1 Cl 0.84422(14) 0.01570(8) 0.39238(11) 0.0672(4) Uani 1 1 d . . .
Cl2 Cl 0.85124(18) 0.16543(8) 0.47814(14) 0.0867(5) Uani 1 1 d . . .
N N 0.8460(4) -0.01468(19) 0.6499(3) 0.0474(10) Uani 1 1 d . . .
H H 0.9171 -0.0335 0.6371 0.062 Uiso 1 1 d R . .
C1 C 0.8378(5) -0.0055(2) 0.7714(4) 0.0511(13) Uani 1 1 d . . .
H1 H 0.7529 0.0091 0.7874 0.066 Uiso 1 1 calc R . .
C2 C 0.9274(5) 0.0468(3) 0.8026(4) 0.0566(14) Uani 1 1 d . . .
H2A H 1.0131 0.0343 0.7885 0.074 Uiso 1 1 calc R . .
H2B H 0.9197 0.0567 0.8794 0.074 Uiso 1 1 calc R . .
C3 C 1.0127(5) 0.1701(3) 0.7310(4) 0.0571(14) Uani 1 1 d . . .
C4 C 1.1337(6) 0.1496(4) 0.7185(6) 0.093(2) Uani 1 1 d . . .
H4 H 1.1483 0.1077 0.7018 0.120 Uiso 1 1 calc R . .
C5 C 1.2336(7) 0.1895(4) 0.7301(7) 0.109(3) Uani 1 1 d . . .
H5 H 1.3150 0.1746 0.7233 0.142 Uiso 1 1 calc R . .
C6 C 1.2125(8) 0.2507(5) 0.7514(6) 0.096(3) Uani 1 1 d . . .
H6 H 1.2802 0.2775 0.7605 0.125 Uiso 1 1 calc R . .
C7 C 1.0956(9) 0.2736(4) 0.7597(6) 0.101(3) Uani 1 1 d . . .
H7 H 1.0827 0.3161 0.7717 0.132 Uiso 1 1 calc R . .
C8 C 0.9935(7) 0.2326(3) 0.7501(6) 0.087(2) Uani 1 1 d . . .
H8 H 0.9124 0.2480 0.7567 0.113 Uiso 1 1 calc R . .
C9 C 0.7531(5) 0.1518(3) 0.7832(5) 0.0612(15) Uani 1 1 d . . .
C10 C 0.7404(7) 0.1532(4) 0.8939(6) 0.098(2) Uani 1 1 d . . .
H10 H 0.7989 0.1330 0.9380 0.128 Uiso 1 1 calc R . .
C11 C 0.6411(9) 0.1845(5) 0.9406(9) 0.123(3) Uani 1 1 d . . .
H11 H 0.6318 0.1833 1.0158 0.160 Uiso 1 1 calc R . .
C12 C 0.5614(10) 0.2150(4) 0.8833(11) 0.129(4) Uani 1 1 d . . .
H12 H 0.4954 0.2357 0.9167 0.167 Uiso 1 1 calc R . .
C13 C 0.5741(9) 0.2168(5) 0.7725(11) 0.143(4) Uani 1 1 d . . .
H13 H 0.5186 0.2404 0.7308 0.186 Uiso 1 1 calc R . .
C14 C 0.6700(7) 0.1834(4) 0.7215(7) 0.107(3) Uani 1 1 d . . .
H14 H 0.6762 0.1830 0.6460 0.139 Uiso 1 1 calc R . .
C15 C 0.8583(6) -0.0653(3) 0.8343(4) 0.0602(15) Uani 1 1 d . . .
C16 C 0.7602(8) -0.0924(4) 0.8903(6) 0.101(3) Uani 1 1 d . . .
H16 H 0.6815 -0.0738 0.8884 0.132 Uiso 1 1 calc R . .
C17 C 0.7785(12) -0.1470(5) 0.9492(8) 0.135(4) Uani 1 1 d . . .
H17 H 0.7113 -0.1654 0.9848 0.175 Uiso 1 1 calc R . .
C18 C 0.8917(12) -0.1734(4) 0.9554(7) 0.119(3) Uani 1 1 d . . .
H18 H 0.9038 -0.2089 0.9979 0.155 Uiso 1 1 calc R . .
C19 C 0.9893(9) -0.1483(4) 0.8997(7) 0.106(3) Uani 1 1 d . . .
H19 H 1.0674 -0.1674 0.9024 0.138 Uiso 1 1 calc R . .
C20 C 0.9723(7) -0.0941(3) 0.8388(5) 0.0774(18) Uani 1 1 d . . .
H20 H 1.0393 -0.0773 0.8008 0.101 Uiso 1 1 calc R . .
C21 C 0.7500(6) -0.0575(3) 0.6099(4) 0.0581(15) Uani 1 1 d . . .
C22 C 0.7817(7) -0.1170(3) 0.5785(5) 0.0743(18) Uani 1 1 d . . .
H22 H 0.8644 -0.1304 0.5822 0.097 Uiso 1 1 calc R . .
C23 C 0.6884(10) -0.1570(4) 0.5411(7) 0.104(3) Uani 1 1 d . . .
H23 H 0.7092 -0.1972 0.5182 0.135 Uiso 1 1 calc R . .
C24 C 0.5678(10) -0.1381(4) 0.5376(7) 0.106(3) Uani 1 1 d . . .
H24 H 0.5061 -0.1655 0.5131 0.138 Uiso 1 1 calc R . .
C25 C 0.5350(7) -0.0777(4) 0.5705(6) 0.091(2) Uani 1 1 d . . .
H25 H 0.4520 -0.0647 0.5679 0.119 Uiso 1 1 calc R . .
C26 C 0.6274(6) -0.0374(3) 0.6069(5) 0.0666(16) Uani 1 1 d . . .
H26 H 0.6071 0.0030 0.6292 0.087 Uiso 1 1 calc R . .
Cl3 Cl 0.4681(3) 0.05284(17) 0.8398(4) 0.1941(16) Uani 1 1 d D . .
Cl41 Cl 0.2551(8) -0.0136(7) 0.9070(5) 0.170(6) Uani 0.437(13) 1 d PD . .
Cl42 Cl 0.3498(13) -0.0584(4) 0.8964(8) 0.228(5) Uani 0.563(13) 1 d PD . .
C100 C 0.3614(12) 0.0004(6) 0.8120(10) 0.197(5) Uiso 1 1 d D . .

loop_
_atom_site_aniso_label
_atom_site_aniso_U_11
_atom_site_aniso_U_22
_atom_site_aniso_U_33
_atom_site_aniso_U_23
_atom_site_aniso_U_13
_atom_site_aniso_U_12
Pd 0.0500(3) 0.0522(3) 0.0414(2) 0.0064(2) 0.00025(16) -0.0011(2)
P 0.0561(9) 0.0506(8) 0.0485(8) -0.0002(6) 0.0018(6) 0.0014(7)
Cl1 0.0668(9) 0.0908(11) 0.0441(7) -0.0083(7) 0.0011(6) -0.0011(8)
Cl2 0.1109(14) 0.0697(10) 0.0794(11) 0.0316(9) -0.0090(10) -0.0104(10)
N 0.050(3) 0.049(3) 0.043(2) 0.004(2) 0.0042(19) 0.004(2)
C1 0.058(3) 0.054(3) 0.042(3) 0.003(2) 0.001(2) -0.001(3)
C2 0.067(4) 0.061(3) 0.042(3) -0.004(3) 0.000(3) 0.009(3)
C3 0.065(4) 0.058(4) 0.049(3) -0.006(3) 0.003(3) -0.007(3)
C4 0.065(5) 0.085(5) 0.128(6) -0.017(5) -0.003(4) -0.012(4)
C5 0.070(5) 0.101(6) 0.156(8) -0.022(6) 0.000(5) -0.023(5)
C6 0.090(6) 0.125(7) 0.075(5) -0.022(5) 0.008(4) -0.044(5)
C7 0.122(7) 0.073(5) 0.110(6) -0.029(4) 0.035(5) -0.034(5)
C8 0.079(5) 0.079(5) 0.102(5) -0.003(4) 0.021(4) -0.005(4)
C9 0.057(4) 0.053(3) 0.074(4) -0.004(3) 0.008(3) 0.004(3)
C10 0.083(5) 0.121(6) 0.091(5) -0.034(5) 0.015(4) 0.013(5)
C11 0.109(7) 0.128(8) 0.133(8) -0.051(7) 0.043(6) 0.004(6)
C12 0.103(8) 0.074(6) 0.210(13) -0.018(7) 0.067(8) 0.015(5)
C13 0.082(6) 0.130(8) 0.217(12) 0.055(9) 0.042(7) 0.032(6)
C14 0.071(5) 0.117(7) 0.135(7) 0.038(6) 0.028(5) 0.029(5)
C15 0.076(4) 0.062(4) 0.042(3) 0.007(3) 0.000(3) 0.006(3)
C16 0.110(6) 0.099(6) 0.096(6) 0.044(5) 0.023(5) -0.001(5)
C17 0.168(10) 0.109(7) 0.127(8) 0.063(6) 0.049(7) 0.002(7)
C18 0.196(11) 0.081(6) 0.080(5) 0.042(5) 0.002(6) 0.012(7)
C19 0.151(8) 0.079(5) 0.089(5) 0.008(5) -0.029(6) 0.031(6)
C20 0.092(5) 0.068(4) 0.072(4) 0.016(3) -0.009(4) 0.006(4)
C21 0.073(4) 0.050(4) 0.051(3) 0.009(3) 0.002(3) -0.009(3)
C22 0.095(5) 0.049(4) 0.079(4) -0.004(3) -0.008(4) -0.002(4)
C23 0.153(8) 0.054(4) 0.104(6) -0.003(4) -0.012(6) -0.012(5)
C24 0.131(8) 0.087(6) 0.100(6) 0.020(5) -0.028(6) -0.047(6)
C25 0.074(5) 0.109(6) 0.091(5) 0.029(5) -0.017(4) -0.027(5)
C26 0.061(4) 0.072(4) 0.067(4) 0.010(3) -0.014(3) -0.007(3)
Cl3 0.148(3) 0.158(3) 0.276(5) -0.042(3) 0.051(3) -0.041(2)
Cl41 0.130(6) 0.277(14) 0.102(5) 0.020(5) -0.012(4) -0.032(7)
Cl42 0.233(12) 0.142(6) 0.310(11) 0.056(6) -0.045(8) -0.024(6)

loop_
_atom_type_symbol
_atom_type_description
_atom_type_scat_dispersion_real
_atom_type_scat_dispersion_imag
_atom_type_scat_source
Pd Pd -0.9988 1.0072 'International Tables Vol C Tables 4.2.6.8 and 6.1.1.4'
P P 0.1023 0.0942 'International Tables Vol C Tables 4.2.6.8 and 6.1.1.4'
N N 0.0061 0.0033 'International Tables Vol C Tables 4.2.6.8 and 6.1.1.4'
Cl Cl 0.1484 0.1585 'International Tables Vol C Tables 4.2.6.8 and 6.1.1.4'
C C 0.0033 0.0016 'International Tables Vol C Tables 4.2.6.8 and 6.1.1.4'
H H 0.0000 0.0000 'International Tables Vol C Tables 4.2.6.8 and 6.1.1.4'

loop_
_geom_angle_atom_site_label_1
_geom_angle_atom_site_label_2
_geom_angle_atom_site_label_3
_geom_angle
_geom_angle_site_symmetry_1
_geom_angle_site_symmetry_3
_geom_angle_publ_flag
N Pd P 85.64(11) . . ?
N Pd Cl2 174.93(12) . . ?
P Pd Cl2 90.36(6) . . ?
N Pd Cl1 91.94(11) . . ?
P Pd Cl1 172.54(6) . . ?
Cl2 Pd Cl1 92.41(6) . . ?
C9 P C3 105.9(3) . . ?
C9 P C2 107.4(3) . . ?
C3 P C2 107.2(3) . . ?
C9 P Pd 116.9(2) . . ?
C3 P Pd 118.05(18) . . ?
C2 P Pd 100.48(18) . . ?
C21 N C1 111.7(4) . . ?
C21 N Pd 112.9(3) . . ?
C1 N Pd 113.7(3) . . ?
N C1 C15 112.8(4) . . ?
N C1 C2 107.8(4) . . ?
C15 C1 C2 113.8(5) . . ?
C1 C2 P 107.0(4) . . ?
C8 C3 C4 118.1(6) . . ?
C8 C3 P 122.4(5) . . ?
C4 C3 P 119.5(5) . . ?
C5 C4 C3 121.5(7) . . ?
C6 C5 C4 119.3(8) . . ?
C7 C6 C5 121.5(7) . . ?
C6 C7 C8 119.3(7) . . ?
C3 C8 C7 120.2(7) . . ?
C14 C9 C10 118.7(7) . . ?
C14 C9 P 119.7(5) . . ?
C10 C9 P 121.4(5) . . ?
C9 C10 C11 120.2(8) . . ?
C12 C11 C10 121.9(10) . . ?
C11 C12 C13 119.5(10) . . ?
C12 C13 C14 120.4(10) . . ?
C9 C14 C13 119.1(9) . . ?
C20 C15 C16 118.1(6) . . ?
C20 C15 C1 121.9(6) . . ?
C16 C15 C1 120.0(6) . . ?
C17 C16 C15 120.4(8) . . ?
C18 C17 C16 120.7(9) . . ?
C17 C18 C19 120.1(8) . . ?
C18 C19 C20 120.0(8) . . ?
C15 C20 C19 120.7(7) . . ?
C22 C21 C26 121.1(6) . . ?
C22 C21 N 120.0(6) . . ?
C26 C21 N 118.8(5) . . ?
C21 C22 C23 119.0(7) . . ?
C24 C23 C22 120.6(8) . . ?
C23 C24 C25 120.5(8) . . ?
C26 C25 C24 119.2(8) . . ?
C21 C26 C25 119.5(7) . . ?
Cl42 Cl41 C100 63.9(6) . . ?
Cl41 Cl42 C100 65.8(6) . . ?
Cl42 C100 Cl3 116.7(9) . . ?
Cl42 C100 Cl41 50.3(5) . . ?
Cl3 C100 Cl41 117.1(9) . . ?

loop_
_geom_bond_atom_site_label_1
_geom_bond_atom_site_label_2
_geom_bond_distance
_geom_bond_site_symmetry_2
_geom_bond_publ_flag
Pd N 2.106(4) . ?
Pd P 2.1969(15) . ?
Pd Cl2 2.2846(16) . ?
Pd Cl1 2.3776(14) . ?
P C9 1.802(6) . ?
P C3 1.803(6) . ?
P C2 1.826(5) . ?
N C21 1.457(7) . ?
N C1 1.508(6) . ?
C1 C15 1.508(7) . ?
C1 C2 1.519(7) . ?
C3 C8 1.372(9) . ?
C3 C4 1.375(8) . ?
C4 C5 1.372(9) . ?
C5 C6 1.351(11) . ?
C6 C7 1.346(10) . ?
C7 C8 1.402(10) . ?
C9 C14 1.346(9) . ?
C9 C10 1.368(9) . ?
C10 C11 1.381(11) . ?
C11 C12 1.279(13) . ?
C12 C13 1.370(14) . ?
C13 C14 1.399(12) . ?
C15 C20 1.366(9) . ?
C15 C16 1.383(9) . ?
C16 C17 1.384(11) . ?
C17 C18 1.337(12) . ?
C18 C19 1.360(12) . ?
C19 C20 1.388(10) . ?
C21 C22 1.372(8) . ?
C21 C26 1.378(8) . ?
C22 C23 1.389(10) . ?
C23 C24 1.352(11) . ?
C24 C25 1.396(11) . ?
C25 C26 1.382(9) . ?
Cl3 C100 1.633(12) . ?
Cl41 Cl42 1.400(11) . ?
Cl41 C100 1.659(12) . ?
Cl42 C100 1.633(12) . ?
